data_7157327
loop_
_publ_author_name
'Li, Mi-Zhuan'
'Tong, Qi'
'Han, Wen-Yong'
'Yang, Si-Yi'
'Cui, Bao-Dong'
'Wan, Nan-Wei'
'Chen, Yong-Zheng'

_publ_section_title
;
 Synthesis of chromone-containing polycyclic compounds via
 palladium-catalyzed [2 + 2 + 1] annulation.
;
_journal_issue 6
_journal_name_full 'Organic &amp; biomolecular chemistry'
_journal_page_first 1112
_journal_page_last 1116
_journal_paper_doi 10.1039/c9ob02690h
_journal_volume 18
_journal_year 2020
_chemical_formula_moiety 'C25 H26 O4'
_chemical_formula_sum 'C25 H26 O4'
_chemical_formula_weight 390.46
_space_group_crystal_system triclinic
_space_group_IT_number 2
_space_group_name_Hall '-P 1'
_space_group_name_H-M_alt 'P -1'
_atom_sites_solution_hydrogens geom
_atom_sites_solution_primary direct
_audit_creation_date 2018-11-06
_audit_creation_method
;
Olex2 1.2
(compiled 2018.05.29 svn.r3508 for OlexSys, GUI svn.r5506)
;
_audit_update_record
;
2018-11-08 deposited with the CCDC.	2020-01-20 downloaded from the CCDC.
;
_cell_angle_alpha 89.6453(18)
_cell_angle_beta 89.8577(16)
_cell_angle_gamma 83.5587(15)
_cell_formula_units_Z 8
_cell_length_a 6.28259(10)
_cell_length_b 18.0959(3)
_cell_length_c 34.9828(9)
_cell_measurement_reflns_used 21924
_cell_measurement_temperature 100.00(10)
_cell_measurement_theta_max 29.0950
_cell_measurement_theta_min 2.0890
_cell_volume 3951.98(14)
_computing_cell_refinement 'CrysAlisPro 1.171.38.43f (Rigaku OD, 2015)'
_computing_data_collection 'CrysAlisPro 1.171.38.43f (Rigaku OD, 2015)'
_computing_data_reduction 'CrysAlisPro 1.171.38.43f (Rigaku OD, 2015)'
_computing_molecular_graphics 'Olex2 (Dolomanov et al., 2009)'
_computing_publication_material 'Olex2 (Dolomanov et al., 2009)'
_computing_structure_refinement 'ShelXL (Sheldrick, 2015)'
_computing_structure_solution 'ShelXS (Sheldrick, 2008)'
_diffrn_ambient_environment N~2~
_diffrn_ambient_temperature 100.00(10)
_diffrn_detector 'CCD plate'
_diffrn_detector_area_resol_mean 10.5368
_diffrn_detector_type AtlasS2
_diffrn_measured_fraction_theta_full 0.999
_diffrn_measured_fraction_theta_max 0.999
_diffrn_measurement_details
;
List of Runs (angles in degrees, time in seconds):

  # Type    Start    End  Width  t~exp~   \w     \q     \k     \f   Frames
#--------------------------------------------------------------------------
  1  \w    -87.00 -38.00   1.00    4.00    --  -11.59 153.00-138.57   49
  2  \w    -87.00 -38.00   1.00    4.00    --  -11.59 153.00 135.25   49
  3  \w    -21.00  88.00   1.00    4.00    --   11.74  77.00 -30.00  109
  4  \w    -20.00  53.00   1.00    4.00    --   11.74 -99.00-180.00   73
  5  \w    -60.00  40.00   1.00    4.00    --   11.74 -57.00  60.00  100
  6  \w    -29.00  92.00   1.00    4.00    --   11.74  19.00 150.00  121
  7  \w     34.00  99.00   1.00    4.00    --   11.74-178.00  90.00   65
  8  \w    -13.00  86.00   1.00    4.00    --   11.74  37.00-120.00   99
  9  \w    -68.00 -23.00   1.00    4.00    --  -11.59 125.00  56.47   45
 10  \w    -66.00 -21.00   1.00    4.00    --  -11.59 122.00 -12.66   45
 11  \w    -69.00 -25.00   1.00    4.00    --  -11.59 127.00 -83.35   44
 12  \w    -85.00 -37.00   1.00    4.00    --  -11.59 151.00 101.58   48
 13  \w    -85.00 -42.00   1.00    4.00    --  -11.59 151.00-168.90   43
 14  \w    -13.00  86.00   1.00    4.00    --   11.74  37.00  30.00   99
;
_diffrn_measurement_device 'four-circle diffractometer'
_diffrn_measurement_device_type 'SuperNova, Dual, Cu at zero, AtlasS2'
_diffrn_measurement_method '\w scans'
_diffrn_orient_matrix_type 'CrysAlisPro convention (1999,Acta A55,543-557)'
_diffrn_orient_matrix_UB_11 0.0022700000
_diffrn_orient_matrix_UB_12 0.0117208000
_diffrn_orient_matrix_UB_13 0.0192915000
_diffrn_orient_matrix_UB_21 0.0574993000
_diffrn_orient_matrix_UB_22 -0.0345923000
_diffrn_orient_matrix_UB_23 0.0051591000
_diffrn_orient_matrix_UB_31 0.0979667000
_diffrn_orient_matrix_UB_32 0.0149000000
_diffrn_orient_matrix_UB_33 -0.0035172000
_diffrn_radiation_monochromator mirror
_diffrn_radiation_probe x-ray
_diffrn_radiation_type MoK\a
_diffrn_radiation_wavelength 0.71073
_diffrn_reflns_av_R_equivalents 0.1317
_diffrn_reflns_av_unetI/netI 0.0724
_diffrn_reflns_Laue_measured_fraction_full 0.999
_diffrn_reflns_Laue_measured_fraction_max 0.999
_diffrn_reflns_limit_h_max 7
_diffrn_reflns_limit_h_min -7
_diffrn_reflns_limit_k_max 21
_diffrn_reflns_limit_k_min -21
_diffrn_reflns_limit_l_max 41
_diffrn_reflns_limit_l_min -41
_diffrn_reflns_number 90171
_diffrn_reflns_point_group_measured_fraction_full 0.999
_diffrn_reflns_point_group_measured_fraction_max 0.999
_diffrn_reflns_theta_full 25.000
_diffrn_reflns_theta_max 25.000
_diffrn_reflns_theta_min 2.076
_diffrn_source 'micro-focus sealed X-ray tube'
_diffrn_source_type 'SuperNova (Mo) X-ray Source'
_exptl_absorpt_coefficient_mu 0.088
_exptl_absorpt_correction_type none
_exptl_crystal_colour colourless
_exptl_crystal_colour_primary colourless
_exptl_crystal_density_diffrn 1.312
_exptl_crystal_description block
_exptl_crystal_F_000 1664
_exptl_crystal_size_max 0.15
_exptl_crystal_size_mid 0.13
_exptl_crystal_size_min 0.11
_refine_diff_density_max 0.702
_refine_diff_density_min -0.738
_refine_diff_density_rms 0.121
_refine_ls_extinction_method none
_refine_ls_goodness_of_fit_ref 1.104
_refine_ls_hydrogen_treatment constr
_refine_ls_matrix_type full
_refine_ls_number_parameters 1049
_refine_ls_number_reflns 13935
_refine_ls_number_restraints 7
_refine_ls_restrained_S_all 1.104
_refine_ls_R_factor_all 0.0921
_refine_ls_R_factor_gt 0.0744
_refine_ls_shift/su_max 0.002
_refine_ls_shift/su_mean 0.000
_refine_ls_structure_factor_coef Fsqd
_refine_ls_weighting_details 'w=1/[\s^2^(Fo^2^)+(0.0619P)^2^+71.7043P] where P=(Fo^2^+2Fc^2^)/3'
_refine_ls_weighting_scheme calc
_refine_ls_wR_factor_gt 0.1964
_refine_ls_wR_factor_ref 0.2047
_reflns_Friedel_coverage 0.000
_reflns_number_gt 10967
_reflns_number_total 13935
_reflns_threshold_expression 'I > 2\s(I)'
_cod_data_source_file c9ob02690h2.cif
_cod_data_source_block exp_1049
_cod_depositor_comments 'Adding full bibliography for 7157323--7157327.cif.'
_cod_database_code 7157327
_shelx_shelxl_version_number 2018/3
_shelx_space_group_comment
;
The symmetry employed for this shelxl refinement is uniquely defined
by the following loop, which should always be used as a source of
symmetry information in preference to the above space-group names.
They are only intended as comments.
;
_shelx_estimated_absorpt_t_max 0.990
_shelx_estimated_absorpt_t_min 0.987
_reflns_odcompleteness_completeness 99.95
_reflns_odcompleteness_iscentric 1
_reflns_odcompleteness_theta 26.32
_olex2_refinement_description
;
1. Fixed Uiso
 At 1.2 times of:
  All C(H) groups, All C(H,H) groups
 At 1.5 times of:
  All C(H,H,H) groups
2. Rigid bond restraints
 C02L, C02X
 with sigma for 1-2 distances of 0.01 and sigma for 1-3 distances of 0.01
3. Uiso/Uaniso restraints and constraints
C02L \\sim C02X: within 2A with sigma of 0.002 and sigma for terminal atoms of
0.004
4.a Ternary CH refined with riding coordinates:
 C10(H10), C12(H12), C00S(H00S), C00T(H00T), C17(H17), C13(H13), C15(H15),
 C011(H011), C014(H014), C21(H21), C16(H16), C18(H18), C01G(H01G), C11(H11),
 C01I(H01I), C01K(H01K), C01M(H01M), C01Q(H01Q), C01T(H01T), C01V(H01V),
 C01X(H01X), C01Y(H01Y), C01Z(H01Z), C021(H021), C022(H022), C025(H025),
 C027(H027), C02D(H02G), C02E(H02Z), C02R(H1AA), C02V(H5AA), C02X(H6AA),
 C02Y(H7AA), C02Z(H8AA), C034(H034), C037(H037)
4.b Secondary CH2 refined with riding coordinates:
 C24(H24A,H24B), C01O(H01A,H01C), C14(H14A,H14B), C19(H19A,H19B), C020(H02A,
 H02B), C023(H02C,H02D), C22(H22A,H22B), C028(H02O,H02P), C20(H20A,H20B),
 C02A(H02Q,H02R), C02B(H02E,H02F), C02F(H02H,H02I), C02G(H02S,H02T), C02H(H02U,
 H02V), C02M(H0AA,H), C02T(H3AA,HB), C02W(H02M,H02N), C030(H03A,H03B),
 C031(H03C,H03D), C036(H03E,H03F)
4.c Aromatic/amide H refined with riding coordinates:
 C1(H1), C4(H4), C00V(H00V), C2(H2), C01B(H01B), C01E(H01E), C01F(H01F),
 C01N(H01N), C01R(H01R), C3(H3), C026(H026), C02J(H02), C02K(H02W), C02S(H2AA),
 C033(H033), C038(H038)
4.d Idealised Me refined as rotating group:
 C02N(H02J,H02K,H02L), C02O(H02X,H02Y,HA), C25(H25A,H25B,H25C), C02U(H4AA,HC,HD)
;
_olex2_submission_special_instructions 'No special instructions were received'
_oxdiff_exptl_absorpt_empirical_details
;
Empirical correction (ABSPACK) includes:
;
_oxdiff_exptl_absorpt_empirical_full_max 1.327
_oxdiff_exptl_absorpt_empirical_full_min 0.700

loop_
_space_group_symop_operation_xyz
'x, y, z'
'-x, -y, -z'

loop_
_atom_site_label
_atom_site_type_symbol
_atom_site_fract_x
_atom_site_fract_y
_atom_site_fract_z
_atom_site_U_iso_or_equiv
_atom_site_adp_type
_atom_site_occupancy
_atom_site_site_symmetry_order
_atom_site_calc_flag
_atom_site_refinement_flags_posn
_atom_site_refinement_flags_adp
O2 O -1.1270(5) -0.0965(2) -0.03011(10) 0.0330(9) Uani 1 1 d . .
O1 O -1.6365(5) -0.1683(2) -0.08771(10) 0.0357(10) Uani 1 1 d . .
O003 O -0.6382(5) -0.70904(19) -0.15946(10) 0.0289(9) Uani 1 1 d . .
O004 O -0.1293(5) -0.63480(18) -0.21642(9) 0.0243(8) Uani 1 1 d . .
O005 O -0.8732(5) -0.43940(17) -0.28008(9) 0.0249(8) Uani 1 1 d . .
O4 O -0.7123(6) -0.2671(2) 0.02053(10) 0.0358(10) Uani 1 1 d . .
O007 O -1.2927(5) -0.27167(19) -0.23204(9) 0.0281(9) Uani 1 1 d . .
O008 O 0.2876(5) -0.8023(2) -0.26830(9) 0.0289(9) Uani 1 1 d . .
O009 O -0.3648(5) -0.36752(19) -0.33913(9) 0.0272(9) Uani 1 1 d . .
O00A O -0.9919(6) -0.3359(2) -0.21072(10) 0.0340(10) Uani 1 1 d . .
O3 O -1.0152(7) -0.2018(3) 0.04044(11) 0.0475(12) Uani 1 1 d . .
O00C O -0.0180(6) -0.7365(2) -0.28776(10) 0.0416(11) Uani 1 1 d . .
O00D O -0.7083(5) -0.2660(2) -0.48368(10) 0.0311(9) Uani 1 1 d . .
O00E O -1.6357(5) -0.16897(18) -0.59149(10) 0.0305(9) Uani 1 1 d . .
O00F O -1.1287(5) -0.09741(17) -0.53273(9) 0.0258(8) Uani 1 1 d . .
C7 C -1.4849(8) -0.1476(3) -0.06837(13) 0.0325(14) Uani 1 1 d . .
C6 C -1.4754(8) -0.0683(3) -0.05980(13) 0.0317(13) Uani 1 1 d . .
O00I O -1.0112(6) -0.2000(2) -0.46265(10) 0.0355(10) Uani 1 1 d . .
C9 C -1.1431(8) -0.1722(3) -0.03643(13) 0.0310(13) Uani 1 1 d . .
C5 C -1.2967(8) -0.0470(3) -0.04080(13) 0.0310(13) Uani 1 1 d . .
C10 C -0.9643(7) -0.2261(3) -0.02650(14) 0.0271(12) Uani 1 1 d . .
H10 H -0.839427 -0.216444 -0.041806 0.032 Uiso 1 1 calc R .
C12 C -1.2711(7) -0.2803(3) -0.05739(13) 0.0269(12) Uani 1 1 d . .
H12 H -1.380524 -0.305130 -0.043933 0.032 Uiso 1 1 calc R .
C8 C -1.3118(8) -0.1973(3) -0.05416(13) 0.0280(13) Uani 1 1 d . .
C1 C -1.6411(8) -0.0147(3) -0.06889(14) 0.0348(14) Uani 1 1 d . .
H1 H -1.761059 -0.028182 -0.081442 0.042 Uiso 1 1 calc R .
C4 C -1.2802(9) 0.0268(3) -0.03156(14) 0.0372(15) Uani 1 1 d . .
H4 H -1.158937 0.040520 -0.019513 0.045 Uiso 1 1 calc R .
C00Q C -0.3081(7) -0.7369(2) -0.19319(12) 0.0199(10) Uani 1 1 d . .
C00R C -0.4796(7) -0.6080(3) -0.18678(12) 0.0214(11) Uani 1 1 d . .
C00S C -0.7286(7) -0.2571(3) -0.30890(13) 0.0227(11) Uani 1 1 d . .
H00S H -0.619362 -0.232857 -0.295338 0.027 Uiso 1 1 calc R .
C00T C 0.0347(7) -0.7637(3) -0.22044(13) 0.0247(11) Uani 1 1 d . .
H00T H 0.160291 -0.755452 -0.205149 0.030 Uiso 1 1 calc R .
C17 C -1.2059(8) -0.3935(3) -0.10257(14) 0.0307(13) Uani 1 1 d . .
H17 H -1.196099 -0.406295 -0.129743 0.037 Uiso 1 1 calc R .
C00V C -0.2892(8) -0.5118(3) -0.21460(14) 0.0288(13) Uani 1 1 d . .
H00V H -0.165366 -0.496965 -0.225450 0.035 Uiso 1 1 calc R .
C00W C -0.8554(7) -0.3658(3) -0.28721(13) 0.0219(11) Uani 1 1 d . .
C00X C -0.1440(7) -0.7077(3) -0.21030(12) 0.0231(11) Uani 1 1 d . .
C13 C -1.2419(8) -0.3073(3) -0.09934(14) 0.0332(14) Uani 1 1 d . .
H13 H -1.348815 -0.283310 -0.117131 0.040 Uiso 1 1 calc R .
C00Z C 0.0953(8) -0.7636(3) -0.26276(14) 0.0250(12) Uani 1 1 d . .
C15 C -0.9125(8) -0.3359(3) -0.07398(15) 0.0370(15) Uani 1 1 d . .
H15 H -0.757659 -0.334316 -0.071690 0.044 Uiso 1 1 calc R .
C011 C -0.2426(8) -0.8512(3) -0.14841(14) 0.0317(13) Uani 1 1 d . .
H011 H -0.350087 -0.829320 -0.130168 0.038 Uiso 1 1 calc R .
C23 C -0.9035(7) -0.2290(3) 0.01507(15) 0.0289(13) Uani 1 1 d . .
C013 C -0.4883(7) -0.6886(3) -0.17737(13) 0.0230(11) Uani 1 1 d . .
C014 C -1.0402(7) -0.3106(2) -0.27828(12) 0.0199(11) Uani 1 1 d . .
H014 H -1.163531 -0.320275 -0.293812 0.024 Uiso 1 1 calc R .
C015 C -1.1016(7) -0.3091(2) -0.23658(14) 0.0234(11) Uani 1 1 d . .
C21 C -1.0146(8) -0.4723(3) -0.05508(15) 0.0371(15) Uani 1 1 d . .
H21 H -0.909608 -0.478108 -0.034309 0.044 Uiso 1 1 calc R .
C16 C -0.9765(8) -0.4141(3) -0.08401(16) 0.0397(15) Uani 1 1 d . .
H16 H -0.878216 -0.436523 -0.103600 0.048 Uiso 1 1 calc R .
C2 C -1.6311(9) 0.0590(3) -0.05958(14) 0.0399(15) Uani 1 1 d . .
H2 H -1.743550 0.095003 -0.065658 0.048 Uiso 1 1 calc R .
C019 C -0.5208(8) -0.4678(3) -0.30918(12) 0.0263(12) Uani 1 1 d . .
C01A C -0.6881(7) -0.3397(3) -0.30598(12) 0.0234(11) Uani 1 1 d . .
C01B C -0.5421(8) -0.6151(3) -0.28926(15) 0.0308(13) Uani 1 1 d . .
H01B H -0.550027 -0.664885 -0.283378 0.037 Uiso 1 1 calc R .
C18 C -1.3409(8) -0.4470(3) -0.08284(15) 0.0349(14) Uani 1 1 d . .
H18 H -1.496223 -0.433672 -0.084420 0.042 Uiso 1 1 calc R .
C01D C -0.7000(7) -0.4899(3) -0.28981(13) 0.0248(12) Uani 1 1 d . .
C01E C -0.7107(9) -0.5628(3) -0.28015(14) 0.0297(13) Uani 1 1 d . .
H01E H -0.830463 -0.576888 -0.267570 0.036 Uiso 1 1 calc R .
C01F C -0.3534(8) -0.5217(3) -0.31767(13) 0.0254(12) Uani 1 1 d . .
H01F H -0.234453 -0.508199 -0.330750 0.030 Uiso 1 1 calc R .
C01G C -0.9598(7) -0.2356(2) -0.29124(14) 0.0220(11) Uani 1 1 d . .
H01G H -0.957287 -0.200627 -0.270008 0.026 Uiso 1 1 calc R .
C11 C -1.0427(7) -0.3015(3) -0.03977(14) 0.0284(12) Uani 1 1 d . .
H11 H -1.045980 -0.336854 -0.018518 0.034 Uiso 1 1 calc R .
C01I C -0.7927(7) -0.1440(3) -0.35342(13) 0.0224(11) Uani 1 1 d . .
H01I H -0.800024 -0.130858 -0.380648 0.027 Uiso 1 1 calc R .
C01J C -0.5132(7) -0.3892(3) -0.31961(13) 0.0227(11) Uani 1 1 d . .
C01K C -0.0431(7) -0.8394(3) -0.20841(12) 0.0220(11) Uani 1 1 d . .
H01K H -0.045952 -0.873373 -0.230067 0.026 Uiso 1 1 calc R .
C24 C -0.6455(8) -0.2772(3) 0.06090(15) 0.0357(14) Uani 1 1 d . .
H24A H -0.739679 -0.307268 0.074520 0.043 Uiso 1 1 calc R .
H24B H -0.649302 -0.229459 0.073485 0.043 Uiso 1 1 calc R .
C01M C -0.2741(7) -0.8196(2) -0.18996(13) 0.0202(11) Uani 1 1 d . .
H01M H -0.384083 -0.843035 -0.203777 0.024 Uiso 1 1 calc R .
C01N C -0.6456(8) -0.5547(3) -0.17752(13) 0.0295(13) Uani 1 1 d . .
H01N H -0.763967 -0.568978 -0.164560 0.035 Uiso 1 1 calc R .
C01O C -1.3644(8) -0.2591(3) -0.19202(14) 0.0287(13) Uani 1 1 d . .
H01A H -1.270708 -0.228478 -0.178946 0.034 Uiso 1 1 calc R .
H01C H -1.360751 -0.306225 -0.178500 0.034 Uiso 1 1 calc R .
C14 C -1.0143(8) -0.2902(3) -0.10726(15) 0.0364(14) Uani 1 1 d . .
H14A H -0.998745 -0.237701 -0.105057 0.044 Uiso 1 1 calc R .
H14B H -0.961227 -0.308600 -0.131886 0.044 Uiso 1 1 calc R .
C01Q C 0.0842(8) -0.8761(3) -0.17423(14) 0.0352(14) Uani 1 1 d . .
H01Q H 0.239174 -0.874533 -0.176462 0.042 Uiso 1 1 calc R .
C01R C -0.6406(9) -0.4800(3) -0.18708(14) 0.0316(13) Uani 1 1 d . .
H01R H -0.753074 -0.444452 -0.180512 0.038 Uiso 1 1 calc R .
C01S C -0.3015(8) -0.5856(3) -0.20619(13) 0.0268(12) Uani 1 1 d . .
C01T C -0.2054(9) -0.9379(3) -0.14681(16) 0.0389(15) Uani 1 1 d . .
H01T H -0.195885 -0.953493 -0.119934 0.047 Uiso 1 1 calc R .
C19 C -1.2583(10) -0.5254(4) -0.09745(19) 0.0517(18) Uani 1 1 d . .
H19A H -1.240871 -0.525152 -0.125005 0.062 Uiso 1 1 calc R .
H19B H -1.356312 -0.561040 -0.090553 0.062 Uiso 1 1 calc R .
C01V C -0.0132(8) -1.0118(3) -0.19555(14) 0.0325(13) Uani 1 1 d . .
H01V H 0.092807 -1.015737 -0.216243 0.039 Uiso 1 1 calc R .
C3 C -1.4486(9) 0.0784(3) -0.04082(16) 0.0401(15) Uani 1 1 d . .
H3 H -1.441788 0.127949 -0.034477 0.048 Uiso 1 1 calc R .
C01X C -0.7550(8) -0.2292(3) -0.35049(13) 0.0246(12) Uani 1 1 d . .
H01X H -0.646843 -0.252396 -0.368222 0.030 Uiso 1 1 calc R .
C01Y C -0.3394(8) -0.9875(3) -0.16744(16) 0.0372(14) Uani 1 1 d . .
H01Y H -0.494548 -0.973835 -0.165748 0.045 Uiso 1 1 calc R .
C01Z C -0.9905(8) -0.0639(3) -0.30688(14) 0.0292(12) Uani 1 1 d . .
H01Z H -1.097660 -0.058124 -0.286397 0.035 Uiso 1 1 calc R .
C020 C 0.3535(8) -0.8116(3) -0.30784(14) 0.0336(14) Uani 1 1 d . .
H02A H 0.349971 -0.763572 -0.320460 0.040 Uiso 1 1 calc R .
H02B H 0.258522 -0.841113 -0.321324 0.040 Uiso 1 1 calc R .
C021 C -0.6630(8) -0.0892(3) -0.33380(15) 0.0325(13) Uani 1 1 d . .
H021 H -0.507533 -0.102374 -0.335183 0.039 Uiso 1 1 calc R .
C022 C -1.0265(8) -0.1230(3) -0.33574(14) 0.0282(12) Uani 1 1 d . .
H022 H -1.122473 -0.100907 -0.355806 0.034 Uiso 1 1 calc R .
C023 C -0.0157(8) -0.8317(3) -0.14054(15) 0.0357(14) Uani 1 1 d . .
H02C H -0.003890 -0.778882 -0.142807 0.043 Uiso 1 1 calc R .
H02D H 0.039783 -0.850460 -0.116067 0.043 Uiso 1 1 calc R .
C22 C -1.2478(9) -0.4531(3) -0.04196(17) 0.0389(15) Uani 1 1 d . .
H22A H -1.270097 -0.406497 -0.028165 0.047 Uiso 1 1 calc R .
H22B H -1.300477 -0.492615 -0.027072 0.047 Uiso 1 1 calc R .
C025 C -1.0388(7) -0.3003(3) -0.54271(14) 0.0246(12) Uani 1 1 d . .
H025 H -1.041920 -0.334875 -0.521076 0.030 Uiso 1 1 calc R .
C026 C -0.4613(9) -0.4600(3) -0.20685(14) 0.0358(14) Uani 1 1 d . .
H026 H -0.458533 -0.411033 -0.214860 0.043 Uiso 1 1 calc R .
C027 C -1.0877(7) -0.2006(3) -0.32564(14) 0.0273(12) Uani 1 1 d . .
H027 H -1.242558 -0.202477 -0.323448 0.033 Uiso 1 1 calc R .
C028 C -0.7544(8) -0.0834(3) -0.29253(15) 0.0291(13) Uani 1 1 d . .
H02O H -0.702378 -0.043804 -0.277903 0.035 Uiso 1 1 calc R .
H02P H -0.732859 -0.130057 -0.278495 0.035 Uiso 1 1 calc R .
C20 C -1.0393(9) -0.5442(3) -0.07727(18) 0.0465(17) Uani 1 1 d . .
H20A H -1.041691 -0.586390 -0.060069 0.056 Uiso 1 1 calc R .
H20B H -0.924543 -0.554922 -0.095692 0.056 Uiso 1 1 calc R .
C02A C -0.9846(8) -0.2466(3) -0.35866(13) 0.0286(13) Uani 1 1 d . .
H02Q H -1.036343 -0.228285 -0.383447 0.034 Uiso 1 1 calc R .
H02R H -1.000274 -0.299114 -0.356104 0.034 Uiso 1 1 calc R .
C02B C -0.2453(8) -0.9923(3) -0.20844(15) 0.0362(14) Uani 1 1 d . .
H02E H -0.297776 -1.031356 -0.223425 0.043 Uiso 1 1 calc R .
H02F H -0.267486 -0.945283 -0.222128 0.043 Uiso 1 1 calc R .
C02C C -0.9025(8) -0.2272(3) -0.48819(14) 0.0273(12) Uani 1 1 d . .
C02D C 0.0211(8) -0.9559(3) -0.16560(15) 0.0357(14) Uani 1 1 d . .
H02G H 0.119781 -0.979681 -0.146364 0.043 Uiso 1 1 calc R .
C02E C -1.2727(7) -0.2802(2) -0.56133(13) 0.0217(11) Uani 1 1 d . .
H02Z H -1.382349 -0.304128 -0.547460 0.026 Uiso 1 1 calc R .
C02F C -0.0365(10) -1.0856(3) -0.17393(17) 0.0443(16) Uani 1 1 d . .
H02H H 0.077654 -1.096980 -0.155471 0.053 Uiso 1 1 calc R .
H02I H -0.037248 -1.126896 -0.191484 0.053 Uiso 1 1 calc R .
C02G C -0.9620(9) 0.0078(3) -0.32840(17) 0.0374(15) Uani 1 1 d . .
H02S H -0.960945 0.049260 -0.311009 0.045 Uiso 1 1 calc R .
H02T H -1.074604 0.019347 -0.347124 0.045 Uiso 1 1 calc R .
C02H C -0.7399(9) -0.0108(3) -0.34811(17) 0.0379(14) Uani 1 1 d . .
H02U H -0.753930 -0.009701 -0.375715 0.045 Uiso 1 1 calc R .
H02V H -0.641551 0.024165 -0.340598 0.045 Uiso 1 1 calc R .
C02I C -1.4875(7) -0.1478(2) -0.57260(13) 0.0206(11) Uani 1 1 d . .
C02J C -1.6496(8) -0.0150(3) -0.57090(14) 0.0287(13) Uani 1 1 d . .
H02 H -1.770214 -0.028546 -0.583254 0.034 Uiso 1 1 calc R .
C02K C -0.3597(10) -0.5941(3) -0.30720(15) 0.0391(15) Uani 1 1 d . .
H02W H -0.243158 -0.629216 -0.312003 0.047 Uiso 1 1 calc R .
C02L C -1.1461(7) -0.1694(2) -0.54013(12) 0.0211(6) Uani 1 1 d . U
C02M C -0.6436(9) -0.2786(3) -0.44399(14) 0.0308(13) Uani 1 1 d . .
H0AA H -0.739395 -0.309159 -0.431120 0.037 Uiso 1 1 calc R .
H H -0.647866 -0.231640 -0.430640 0.037 Uiso 1 1 calc R .
C02N C 0.5785(9) -0.8505(4) -0.30757(17) 0.0528(19) Uani 1 1 d . .
H02J H 0.671269 -0.820293 -0.294583 0.079 Uiso 1 1 calc GR .
H02K H 0.627357 -0.858660 -0.333390 0.079 Uiso 1 1 calc GR .
H02L H 0.580206 -0.897480 -0.294578 0.079 Uiso 1 1 calc GR .
C02O C -1.5865(9) -0.2212(4) -0.19295(17) 0.0461(17) Uani 1 1 d . .
H02X H -1.643809 -0.218217 -0.167475 0.069 Uiso 1 1 calc GR .
H02Y H -1.673750 -0.248881 -0.208698 0.069 Uiso 1 1 calc GR .
HA H -1.585462 -0.171969 -0.203284 0.069 Uiso 1 1 calc GR .
C25 C -0.4188(9) -0.3160(5) 0.06002(19) 0.062(2) Uani 1 1 d . .
H25A H -0.362723 -0.320090 0.085542 0.093 Uiso 1 1 calc GR .
H25B H -0.330541 -0.287802 0.044508 0.093 Uiso 1 1 calc GR .
H25C H -0.419519 -0.364849 0.049446 0.093 Uiso 1 1 calc GR .
C02Q C -1.3026(8) -0.0467(2) -0.54285(13) 0.0250(12) Uani 1 1 d . .
C02R C -1.2415(8) -0.3101(3) -0.60208(14) 0.0290(13) Uani 1 1 d . .
H1AA H -1.349526 -0.287578 -0.620084 0.035 Uiso 1 1 calc R .
C02S C -1.4649(9) 0.0792(3) -0.54152(15) 0.0351(14) Uani 1 1 d . .
H2AA H -1.461988 0.128423 -0.534179 0.042 Uiso 1 1 calc R .
C02T C -1.2398(9) -0.4536(3) -0.54287(15) 0.0345(14) Uani 1 1 d . .
H3AA H -1.264495 -0.406622 -0.529500 0.041 Uiso 1 1 calc R .
HB H -1.292291 -0.492929 -0.527773 0.041 Uiso 1 1 calc R .
C02U C -0.4198(9) -0.3174(4) -0.44434(16) 0.0440(17) Uani 1 1 d . .
H4AA H -0.363169 -0.319371 -0.418841 0.066 Uiso 1 1 calc GR .
HC H -0.331492 -0.290596 -0.460604 0.066 Uiso 1 1 calc GR .
HD H -0.421315 -0.367009 -0.453794 0.066 Uiso 1 1 calc GR .
C02V C -1.3299(9) -0.4492(3) -0.58415(18) 0.0396(15) Uani 1 1 d . .
H5AA H -1.485598 -0.436806 -0.585614 0.048 Uiso 1 1 calc R .
C02W C -0.2577(10) -1.0679(3) -0.1538(2) 0.0511(18) Uani 1 1 d . .
H02M H -0.242107 -1.069930 -0.126254 0.061 Uiso 1 1 calc R .
H02N H -0.355809 -1.102783 -0.161484 0.061 Uiso 1 1 calc R .
C02X C -0.9598(8) -0.2261(2) -0.53071(12) 0.0222(6) Uani 1 1 d . U
H6AA H -0.834881 -0.216689 -0.546078 0.027 Uiso 1 1 calc R .
C02Y C -0.9120(8) -0.3361(3) -0.57654(15) 0.0297(13) Uani 1 1 d . .
H7AA H -0.757113 -0.334509 -0.574249 0.036 Uiso 1 1 calc R .
C02Z C -1.2014(9) -0.3943(3) -0.60522(15) 0.0335(14) Uani 1 1 d . .
H8AA H -1.191933 -0.407687 -0.632320 0.040 Uiso 1 1 calc R .
C030 C -1.0118(9) -0.2904(3) -0.61093(15) 0.0362(14) Uani 1 1 d . .
H03A H -0.957376 -0.309204 -0.635394 0.043 Uiso 1 1 calc R .
H03B H -0.999014 -0.237646 -0.608942 0.043 Uiso 1 1 calc R .
C031 C -1.0292(10) -0.5452(3) -0.57711(17) 0.0442(16) Uani 1 1 d . .
H03C H -1.030945 -0.586933 -0.559640 0.053 Uiso 1 1 calc R .
H03D H -0.914234 -0.556018 -0.595479 0.053 Uiso 1 1 calc R .
C032 C -1.3062(7) -0.1982(3) -0.55769(14) 0.0255(12) Uani 1 1 d . .
C033 C -1.2950(9) 0.0267(3) -0.53332(15) 0.0315(13) Uani 1 1 d . .
H033 H -1.174376 0.040869 -0.521258 0.038 Uiso 1 1 calc R .
C034 C -0.9720(8) -0.4132(3) -0.58635(15) 0.0313(13) Uani 1 1 d . .
H034 H -0.872030 -0.435709 -0.605654 0.038 Uiso 1 1 calc R .
C035 C -1.4791(8) -0.0702(2) -0.56283(13) 0.0248(11) Uani 1 1 d . .
C036 C -1.2512(10) -0.5267(3) -0.59758(19) 0.0493(17) Uani 1 1 d . .
H03E H -1.234330 -0.527876 -0.625151 0.059 Uiso 1 1 calc R .
H03F H -1.349819 -0.561818 -0.590104 0.059 Uiso 1 1 calc R .
C037 C -1.0066(9) -0.4723(3) -0.55539(17) 0.0397(15) Uani 1 1 d . .
H037 H -0.901473 -0.476648 -0.534614 0.048 Uiso 1 1 calc R .
C038 C -1.6437(9) 0.0576(3) -0.56120(16) 0.0358(14) Uani 1 1 d . .
H038 H -1.757453 0.092851 -0.567551 0.043 Uiso 1 1 calc R .

loop_
_atom_site_aniso_label
_atom_site_aniso_U_11
_atom_site_aniso_U_22
_atom_site_aniso_U_33
_atom_site_aniso_U_23
_atom_site_aniso_U_13
_atom_site_aniso_U_12
O2 0.0270(16) 0.043(2) 0.0282(17) -0.0078(16) -0.0065(14) -0.0018(16)
O1 0.0220(16) 0.057(2) 0.0291(18) -0.0031(17) -0.0078(14) -0.0081(16)
O003 0.0234(15) 0.0307(17) 0.0335(18) -0.0017(15) 0.0017(14) -0.0070(14)
O004 0.0270(15) 0.0260(16) 0.0209(15) 0.0018(13) 0.0009(13) -0.0071(13)
O005 0.0283(16) 0.0195(15) 0.0274(16) -0.0033(13) 0.0019(14) -0.0043(13)
O4 0.0291(17) 0.055(2) 0.0228(17) -0.0105(16) -0.0037(14) -0.0029(17)
O007 0.0257(16) 0.0337(18) 0.0243(16) 0.0001(15) 0.0016(14) -0.0012(15)
O008 0.0236(16) 0.0392(19) 0.0224(16) 0.0042(15) 0.0046(13) 0.0023(15)
O009 0.0225(15) 0.0373(18) 0.0221(16) -0.0057(14) 0.0020(13) -0.0040(14)
O00A 0.0350(18) 0.041(2) 0.0215(16) 0.0021(16) -0.0040(15) 0.0156(17)
O3 0.048(2) 0.067(3) 0.0241(18) -0.0164(18) -0.0004(17) 0.010(2)
O00C 0.046(2) 0.048(2) 0.0256(18) 0.0034(17) -0.0048(16) 0.0165(19)
O00D 0.0248(16) 0.0384(19) 0.0286(17) 0.0040(16) -0.0036(14) 0.0038(15)
O00E 0.0281(16) 0.0238(16) 0.0401(19) 0.0072(15) -0.0033(15) -0.0047(14)
O00F 0.0357(17) 0.0136(14) 0.0293(17) 0.0074(13) -0.0037(14) -0.0081(13)
C7 0.028(2) 0.058(3) 0.012(2) -0.011(2) 0.0037(19) -0.005(2)
C6 0.033(2) 0.047(3) 0.016(2) -0.007(2) 0.002(2) -0.004(2)
O00I 0.043(2) 0.0336(19) 0.0250(17) 0.0034(15) -0.0001(16) 0.0165(17)
C9 0.028(2) 0.049(3) 0.017(2) -0.011(2) 0.0045(19) -0.007(2)
C5 0.030(2) 0.047(3) 0.015(2) -0.008(2) 0.0037(19) -0.001(2)
C10 0.020(2) 0.040(3) 0.022(2) -0.007(2) 0.0031(18) -0.004(2)
C12 0.017(2) 0.048(3) 0.016(2) -0.013(2) -0.0010(17) 0.000(2)
C8 0.024(2) 0.045(3) 0.014(2) -0.001(2) -0.0013(18) -0.002(2)
C1 0.031(3) 0.050(3) 0.022(2) -0.011(2) -0.003(2) 0.001(2)
C4 0.042(3) 0.053(3) 0.018(2) -0.002(2) -0.005(2) -0.007(3)
C00Q 0.026(2) 0.020(2) 0.0152(19) -0.0076(17) -0.0056(17) -0.0110(17)
C00R 0.022(2) 0.029(2) 0.015(2) -0.0089(18) -0.0046(17) -0.0070(18)
C00S 0.0140(19) 0.034(2) 0.019(2) 0.0089(19) 0.0004(17) -0.0021(19)
C00T 0.023(2) 0.034(2) 0.019(2) 0.0038(19) -0.0030(18) -0.0106(19)
C17 0.023(2) 0.044(3) 0.022(2) -0.011(2) -0.0040(19) 0.011(2)
C00V 0.038(3) 0.027(2) 0.021(2) -0.005(2) -0.002(2) -0.005(2)
C00W 0.021(2) 0.024(2) 0.020(2) -0.0040(18) -0.0064(18) -0.0011(18)
C00X 0.029(2) 0.028(2) 0.015(2) -0.0035(18) -0.0068(17) -0.0142(18)
C13 0.027(2) 0.053(3) 0.019(2) -0.002(2) -0.0054(19) -0.002(2)
C00Z 0.029(2) 0.023(2) 0.024(2) 0.0005(19) 0.0010(19) -0.0084(19)
C15 0.023(2) 0.059(3) 0.029(3) -0.015(2) -0.005(2) -0.002(2)
C011 0.035(3) 0.037(3) 0.020(2) 0.003(2) 0.011(2) 0.005(2)
C23 0.021(2) 0.032(2) 0.035(3) -0.010(2) -0.001(2) -0.004(2)
C013 0.025(2) 0.026(2) 0.021(2) -0.0003(18) -0.0106(17) -0.0116(18)
C014 0.021(2) 0.018(2) 0.019(2) -0.0060(18) -0.0020(17) 0.0038(18)
C015 0.021(2) 0.016(2) 0.034(2) 0.0011(19) -0.0010(19) -0.0057(17)
C21 0.030(2) 0.050(3) 0.030(3) -0.006(2) -0.012(2) -0.002(2)
C16 0.022(2) 0.058(3) 0.040(3) -0.014(3) -0.003(2) -0.002(2)
C2 0.043(3) 0.054(3) 0.019(2) -0.002(2) -0.009(2) 0.013(3)
C019 0.038(2) 0.032(2) 0.0093(19) -0.0080(18) -0.0040(18) -0.005(2)
C01A 0.023(2) 0.038(3) 0.0088(18) -0.0034(19) -0.0069(17) 0.001(2)
C01B 0.042(3) 0.021(2) 0.029(2) -0.002(2) 0.002(2) -0.001(2)
C18 0.021(2) 0.050(3) 0.034(3) -0.008(2) -0.003(2) -0.005(2)
C01D 0.026(2) 0.025(2) 0.024(2) -0.0008(19) -0.0057(19) -0.0039(19)
C01E 0.045(3) 0.025(2) 0.020(2) -0.005(2) 0.005(2) -0.007(2)
C01F 0.032(2) 0.022(2) 0.021(2) 0.0000(19) -0.0059(19) -0.002(2)
C01G 0.019(2) 0.022(2) 0.027(2) 0.0003(19) -0.0027(18) -0.0096(17)
C11 0.023(2) 0.039(3) 0.024(2) -0.006(2) -0.0019(19) -0.006(2)
C01I 0.021(2) 0.025(2) 0.022(2) 0.0018(19) 0.0028(18) -0.0075(18)
C01J 0.017(2) 0.028(2) 0.021(2) 0.0006(19) -0.0099(17) 0.0051(19)
C01K 0.024(2) 0.029(2) 0.0113(19) 0.0079(18) -0.0042(17) 0.0069(19)
C24 0.037(3) 0.047(3) 0.025(2) -0.005(2) -0.008(2) -0.011(2)
C01M 0.020(2) 0.019(2) 0.021(2) -0.0051(18) -0.0022(17) -0.0001(18)
C01N 0.037(3) 0.035(3) 0.015(2) -0.003(2) -0.0093(19) 0.004(2)
C01O 0.036(3) 0.028(2) 0.022(2) -0.002(2) 0.000(2) -0.004(2)
C14 0.029(2) 0.052(3) 0.029(3) -0.015(2) 0.004(2) -0.012(2)
C01Q 0.028(2) 0.049(3) 0.026(2) 0.023(2) -0.013(2) 0.001(2)
C01R 0.037(3) 0.032(3) 0.024(2) -0.007(2) -0.001(2) 0.006(2)
C01S 0.040(3) 0.026(2) 0.015(2) -0.0074(18) -0.0035(19) -0.005(2)
C01T 0.035(3) 0.045(3) 0.032(3) 0.004(2) 0.012(2) 0.016(3)
C19 0.042(3) 0.061(4) 0.050(3) -0.015(3) -0.022(3) 0.002(3)
C01V 0.032(2) 0.039(3) 0.025(2) -0.002(2) 0.011(2) 0.005(2)
C3 0.048(3) 0.039(3) 0.033(3) -0.002(2) 0.005(2) -0.008(3)
C01X 0.030(2) 0.023(2) 0.021(2) -0.0026(19) 0.0006(19) -0.0052(19)
C01Y 0.030(2) 0.032(3) 0.049(3) -0.013(2) 0.021(2) -0.005(2)
C01Z 0.028(2) 0.029(2) 0.028(2) 0.015(2) 0.008(2) 0.005(2)
C020 0.035(3) 0.045(3) 0.020(2) 0.005(2) 0.003(2) -0.005(2)
C021 0.031(2) 0.033(3) 0.032(3) 0.010(2) 0.003(2) 0.003(2)
C022 0.031(2) 0.023(2) 0.030(2) -0.002(2) -0.002(2) 0.001(2)
C023 0.036(3) 0.040(3) 0.030(3) 0.010(2) -0.014(2) -0.002(2)
C22 0.036(3) 0.040(3) 0.041(3) -0.005(3) -0.005(2) -0.009(2)
C025 0.025(2) 0.023(2) 0.026(2) 0.0027(19) -0.0014(19) -0.0008(19)
C026 0.057(3) 0.026(3) 0.022(2) -0.001(2) -0.010(2) 0.006(2)
C027 0.018(2) 0.031(2) 0.032(2) 0.007(2) 0.0029(19) 0.000(2)
C028 0.035(2) 0.017(2) 0.036(3) -0.004(2) 0.002(2) -0.007(2)
C20 0.037(3) 0.049(3) 0.050(3) -0.020(3) -0.014(3) 0.010(3)
C02A 0.034(2) 0.036(3) 0.015(2) 0.002(2) -0.0082(19) -0.002(2)
C02B 0.036(3) 0.040(3) 0.033(3) -0.001(2) 0.009(2) -0.004(2)
C02C 0.034(2) 0.019(2) 0.030(2) 0.006(2) 0.001(2) -0.007(2)
C02D 0.027(2) 0.047(3) 0.029(2) 0.020(2) 0.005(2) 0.013(2)
C02E 0.025(2) 0.0133(19) 0.026(2) 0.0085(18) -0.0015(19) -0.0029(18)
C02F 0.057(3) 0.027(3) 0.046(3) 0.002(2) 0.026(3) 0.009(3)
C02G 0.042(3) 0.027(3) 0.040(3) 0.006(2) 0.004(2) 0.009(2)
C02H 0.041(3) 0.022(2) 0.050(3) -0.001(2) 0.020(2) -0.005(2)
C02I 0.022(2) 0.017(2) 0.022(2) 0.0107(17) 0.0033(18) -0.0012(18)
C02J 0.035(3) 0.027(2) 0.023(2) 0.009(2) 0.002(2) 0.005(2)
C02K 0.060(3) 0.033(3) 0.021(2) -0.005(2) 0.000(2) 0.008(3)
C02L 0.0299(11) 0.0189(11) 0.0149(11) 0.0107(10) 0.0001(10) -0.0053(10)
C02M 0.044(3) 0.028(2) 0.019(2) 0.005(2) -0.004(2) 0.001(2)
C02N 0.027(3) 0.096(5) 0.036(3) -0.020(3) 0.009(2) -0.006(3)
C02O 0.033(3) 0.069(4) 0.035(3) -0.018(3) 0.006(2) -0.001(3)
C25 0.029(3) 0.114(6) 0.041(3) 0.015(4) -0.007(3) 0.004(4)
C02Q 0.040(3) 0.016(2) 0.019(2) 0.0136(17) 0.000(2) -0.0060(19)
C02R 0.036(3) 0.027(2) 0.024(2) 0.004(2) -0.008(2) -0.002(2)
C02S 0.057(3) 0.020(2) 0.027(3) 0.007(2) 0.001(2) 0.001(2)
C02T 0.045(3) 0.024(2) 0.034(3) 0.005(2) -0.007(2) -0.001(2)
C02U 0.039(3) 0.064(4) 0.027(3) 0.007(3) -0.007(2) 0.002(3)
C02V 0.039(3) 0.016(2) 0.064(3) 0.009(2) -0.028(2) -0.002(2)
C02W 0.060(4) 0.028(3) 0.062(4) 0.007(3) 0.026(3) 0.005(3)
C02X 0.0303(11) 0.0205(11) 0.0160(11) 0.0095(10) -0.0003(10) -0.0052(10)
C02Y 0.028(2) 0.026(2) 0.033(3) -0.004(2) 0.007(2) 0.006(2)
C02Z 0.045(3) 0.030(3) 0.024(2) -0.004(2) -0.006(2) 0.002(2)
C030 0.043(3) 0.038(3) 0.028(3) 0.008(2) 0.009(2) -0.005(2)
C031 0.059(3) 0.024(3) 0.046(3) 0.005(2) -0.025(3) 0.010(3)
C032 0.025(2) 0.021(2) 0.032(2) 0.0083(19) -0.0006(19) -0.0108(18)
C033 0.044(3) 0.015(2) 0.036(3) 0.013(2) -0.003(2) -0.005(2)
C034 0.033(2) 0.033(3) 0.027(2) 0.000(2) -0.003(2) 0.002(2)
C035 0.032(2) 0.017(2) 0.026(2) 0.0148(18) 0.0020(19) -0.0082(18)
C036 0.063(3) 0.024(3) 0.060(3) 0.000(3) -0.035(3) 0.002(3)
C037 0.040(3) 0.031(3) 0.047(3) 0.001(3) -0.011(3) 0.005(2)
C038 0.043(3) 0.020(2) 0.044(3) 0.011(2) 0.006(2) -0.001(2)

loop_
_atom_type_symbol
_atom_type_description
_atom_type_scat_dispersion_real
_atom_type_scat_dispersion_imag
_atom_type_scat_source
C C 0.0033 0.0016 'International Tables Vol C Tables 4.2.6.8 and 6.1.1.4'
H H 0.0000 0.0000 'International Tables Vol C Tables 4.2.6.8 and 6.1.1.4'
O O 0.0106 0.0060 'International Tables Vol C Tables 4.2.6.8 and 6.1.1.4'

loop_
_geom_angle_atom_site_label_1
_geom_angle_atom_site_label_2
_geom_angle_atom_site_label_3
_geom_angle
C5 O2 C9 117.4(4)
C00X O004 C01S 117.4(4)
C00W O005 C01D 117.0(4)
C23 O4 C24 115.3(4)
C015 O007 C01O 115.9(4)
C00Z O008 C020 115.4(4)
C02C O00D C02M 114.4(4)
C02L O00F C02Q 116.4(4)
O1 C7 C6 121.1(5)
O1 C7 C8 123.4(5)
C8 C7 C6 115.6(5)
C5 C6 C7 119.3(5)
C1 C6 C7 121.8(5)
C1 C6 C5 118.8(5)
O2 C9 C10 119.0(4)
C8 C9 O2 123.3(5)
C8 C9 C10 117.5(5)
O2 C5 C6 122.8(5)
O2 C5 C4 115.4(5)
C4 C5 C6 121.9(5)
C9 C10 H10 109.1
C9 C10 C23 115.4(4)
C9 C10 C11 102.6(4)
C23 C10 H10 109.1
C23 C10 C11 111.4(4)
C11 C10 H10 109.1
C8 C12 H12 111.7
C8 C12 C13 113.1(4)
C8 C12 C11 105.1(4)
C13 C12 H12 111.7
C13 C12 C11 102.9(4)
C11 C12 H12 111.7
C7 C8 C12 129.7(5)
C9 C8 C7 121.4(5)
C9 C8 C12 108.8(4)
C6 C1 H1 119.6
C6 C1 C2 120.7(5)
C2 C1 H1 119.6
C5 C4 H4 121.2
C3 C4 C5 117.7(5)
C3 C4 H4 121.2
C00X C00Q C013 120.6(4)
C00X C00Q C01M 113.2(4)
C013 C00Q C01M 126.0(4)
C01N C00R C013 121.5(4)
C01N C00R C01S 118.5(4)
C01S C00R C013 120.0(4)
C01A C00S H00S 111.6
C01A C00S C01G 105.7(4)
C01A C00S C01X 112.8(4)
C01G C00S H00S 111.6
C01X C00S H00S 111.6
C01X C00S C01G 103.0(3)
C00X C00T H00T 109.1
C00X C00T C00Z 113.9(4)
C00X C00T C01K 104.5(4)
C00Z C00T H00T 109.1
C00Z C00T C01K 111.0(4)
C01K C00T H00T 109.1
C13 C17 H17 108.1
C13 C17 C16 103.3(4)
C16 C17 H17 108.1
C18 C17 H17 108.1
C18 C17 C13 125.1(4)
C18 C17 C16 102.9(4)
C01S C00V H00V 120.2
C026 C00V H00V 120.2
C026 C00V C01S 119.6(5)
O005 C00W C014 118.4(4)
C01A C00W O005 124.8(4)
C01A C00W C014 116.4(4)
O004 C00X C00T 120.4(4)
C00Q C00X O004 126.2(4)
C00Q C00X C00T 113.3(4)
C12 C13 C17 112.8(4)
C12 C13 H13 114.2
C17 C13 H13 114.2
C14 C13 C12 100.7(4)
C14 C13 C17 99.0(4)
C14 C13 H13 114.2
O008 C00Z C00T 110.5(4)
O00C C00Z O008 124.6(4)
O00C C00Z C00T 124.8(4)
C16 C15 H15 113.9
C11 C15 H15 113.9
C11 C15 C16 111.6(4)
C14 C15 H15 113.9
C14 C15 C16 100.5(4)
C14 C15 C11 101.6(4)
C01M C011 H011 113.9
C01T C011 H011 113.9
C01T C011 C01M 113.2(4)
C023 C011 H011 113.9
C023 C011 C01M 99.7(4)
C023 C011 C01T 100.8(4)
O4 C23 C10 111.5(4)
O3 C23 O4 123.9(5)
O3 C23 C10 124.5(4)
O003 C013 C00Q 125.8(4)
O003 C013 C00R 121.2(4)
C00Q C013 C00R 113.0(4)
C00W C014 H014 109.7
C00W C014 C015 113.5(4)
C00W C014 C01G 102.7(4)
C015 C014 H014 109.7
C015 C014 C01G 111.5(4)
C01G C014 H014 109.7
O007 C015 C014 110.0(4)
O00A C015 O007 124.2(5)
O00A C015 C014 125.8(4)
C16 C21 H21 114.6
C16 C21 C22 105.4(4)
C16 C21 C20 107.0(5)
C22 C21 H21 114.6
C22 C21 C20 99.1(4)
C20 C21 H21 114.6
C17 C16 H16 108.9
C15 C16 C17 101.6(4)
C15 C16 H16 108.9
C21 C16 C17 103.2(4)
C21 C16 C15 124.3(5)
C21 C16 H16 108.9
C1 C2 H2 120.6
C1 C2 C3 118.9(5)
C3 C2 H2 120.6
C01D C019 C01J 120.3(4)
C01F C019 C01D 118.1(5)
C01F C019 C01J 121.6(4)
C00W C01A C00S 109.0(4)
C00W C01A C01J 120.9(5)
C01J C01A C00S 130.1(4)
C01E C01B H01B 119.7
C01E C01B C02K 120.7(5)
C02K C01B H01B 119.7
C17 C18 H18 115.4
C17 C18 C19 106.3(4)
C17 C18 C22 103.1(4)
C19 C18 H18 115.4
C19 C18 C22 99.2(4)
C22 C18 H18 115.4
O005 C01D C019 121.7(4)
C01E C01D O005 117.2(4)
C01E C01D C019 121.1(4)
C01B C01E H01E 120.4
C01D C01E C01B 119.3(5)
C01D C01E H01E 120.4
C019 C01F H01F 119.4
C02K C01F C019 121.2(5)
C02K C01F H01F 119.4
C00S C01G H01G 112.0
C014 C01G C00S 105.9(3)
C014 C01G H01G 112.0
C027 C01G C00S 102.6(4)
C027 C01G C014 111.9(4)
C027 C01G H01G 112.0
C10 C11 H11 111.7
C12 C11 C10 105.9(4)
C12 C11 H11 111.7
C15 C11 C10 112.4(4)
C15 C11 C12 102.8(4)
C15 C11 H11 111.7
C01X C01I H01I 107.5
C01X C01I C022 104.4(4)
C021 C01I H01I 107.5
C021 C01I C01X 126.4(4)
C021 C01I C022 102.4(4)
C022 C01I H01I 107.5
O009 C01J C019 122.7(4)
O009 C01J C01A 122.4(4)
C01A C01J C019 114.9(4)
C00T C01K H01K 112.0
C00T C01K C01M 106.1(4)
C01M C01K H01K 112.0
C01Q C01K C00T 112.5(4)
C01Q C01K H01K 112.0
C01Q C01K C01M 101.5(4)
O4 C24 H24A 110.5
O4 C24 H24B 110.5
O4 C24 C25 106.0(4)
H24A C24 H24B 108.7
C25 C24 H24A 110.5
C25 C24 H24B 110.5
C00Q C01M C011 115.4(4)
C00Q C01M C01K 102.8(4)
C00Q C01M H01M 111.7
C011 C01M C01K 102.6(3)
C011 C01M H01M 111.7
C01K C01M H01M 111.7
C00R C01N H01N 119.2
C00R C01N C01R 121.7(5)
C01R C01N H01N 119.2
O007 C01O H01A 110.2
O007 C01O H01C 110.2
O007 C01O C02O 107.7(4)
H01A C01O H01C 108.5
C02O C01O H01A 110.2
C02O C01O H01C 110.2
C13 C14 C15 95.8(4)
C13 C14 H14A 112.6
C13 C14 H14B 112.6
C15 C14 H14A 112.6
C15 C14 H14B 112.6
H14A C14 H14B 110.1
C01K C01Q H01Q 113.3
C01K C01Q C02D 111.6(4)
C023 C01Q C01K 102.1(4)
C023 C01Q H01Q 113.3
C023 C01Q C02D 102.1(4)
C02D C01Q H01Q 113.3
C01N C01R H01R 121.0
C01N C01R C026 118.1(5)
C026 C01R H01R 121.0
O004 C01S C00R 122.3(4)
O004 C01S C00V 116.7(4)
C00V C01S C00R 120.9(4)
C011 C01T H01T 108.4
C011 C01T C02D 103.1(4)
C01Y C01T C011 124.1(5)
C01Y C01T H01T 108.4
C01Y C01T C02D 103.4(4)
C02D C01T H01T 108.4
C18 C19 H19A 110.9
C18 C19 H19B 110.9
C18 C19 C20 104.3(5)
H19A C19 H19B 108.9
C20 C19 H19A 110.9
C20 C19 H19B 110.9
C02B C01V H01V 114.9
C02B C01V C02F 99.3(4)
C02D C01V H01V 114.9
C02D C01V C02B 105.0(4)
C02D C01V C02F 106.1(4)
C02F C01V H01V 114.9
C4 C3 C2 122.0(6)
C4 C3 H3 119.0
C2 C3 H3 119.0
C00S C01X H01X 114.4
C01I C01X C00S 112.7(4)
C01I C01X H01X 114.4
C01I C01X C02A 98.7(4)
C02A C01X C00S 100.4(4)
C02A C01X H01X 114.4
C01T C01Y H01Y 115.6
C01T C01Y C02B 104.4(4)
C01T C01Y C02W 105.4(5)
C02B C01Y H01Y 115.6
C02B C01Y C02W 98.2(4)
C02W C01Y H01Y 115.6
C022 C01Z H01Z 114.3
C022 C01Z C028 105.6(4)
C022 C01Z C02G 108.3(4)
C028 C01Z H01Z 114.3
C02G C01Z H01Z 114.3
C02G C01Z C028 98.6(4)
O008 C020 H02A 110.3
O008 C020 H02B 110.3
O008 C020 C02N 106.9(4)
H02A C020 H02B 108.6
C02N C020 H02A 110.3
C02N C020 H02B 110.3
C01I C021 H021 114.4
C01I C021 C028 104.3(4)
C01I C021 C02H 108.7(4)
C028 C021 H021 114.4
C02H C021 H021 114.4
C02H C021 C028 99.3(4)
C01I C022 H022 109.1
C01Z C022 C01I 102.8(4)
C01Z C022 H022 109.1
C01Z C022 C027 124.7(4)
C027 C022 C01I 100.8(4)
C027 C022 H022 109.1
C011 C023 H02C 112.9
C011 C023 H02D 112.9
C01Q C023 C011 94.3(4)
C01Q C023 H02C 112.9
C01Q C023 H02D 112.9
H02C C023 H02D 110.3
C21 C22 C18 94.8(4)
C21 C22 H22A 112.8
C21 C22 H22B 112.8
C18 C22 H22A 112.8
C18 C22 H22B 112.8
H22A C22 H22B 110.2
C02E C025 H025 111.9
C02X C025 H025 111.9
C02X C025 C02E 106.8(4)
C02Y C025 H025 111.9
C02Y C025 C02E 101.5(4)
C02Y C025 C02X 112.3(4)
C00V C026 C01R 121.0(5)
C00V C026 H026 119.5
C01R C026 H026 119.5
C01G C027 H027 113.6
C022 C027 C01G 112.2(4)
C022 C027 H027 113.6
C02A C027 C01G 101.4(4)
C02A C027 C022 101.2(4)
C02A C027 H027 113.6
C01Z C028 H02O 113.1
C01Z C028 H02P 113.1
C021 C028 C01Z 92.9(4)
C021 C028 H02O 113.1
C021 C028 H02P 113.1
H02O C028 H02P 110.5
C21 C20 C19 102.5(5)
C21 C20 H20A 111.3
C21 C20 H20B 111.3
C19 C20 H20A 111.3
C19 C20 H20B 111.3
H20A C20 H20B 109.2
C01X C02A H02Q 112.7
C01X C02A H02R 112.7
C027 C02A C01X 95.4(4)
C027 C02A H02Q 112.7
C027 C02A H02R 112.7
H02Q C02A H02R 110.1
C01V C02B C01Y 95.0(4)
C01V C02B H02E 112.7
C01V C02B H02F 112.7
C01Y C02B H02E 112.7
C01Y C02B H02F 112.7
H02E C02B H02F 110.2
O00D C02C C02X 108.5(4)
O00I C02C O00D 124.7(5)
O00I C02C C02X 126.8(4)
C01Q C02D C01T 101.8(4)
C01Q C02D H02G 108.6
C01T C02D H02G 108.6
C01V C02D C01Q 124.3(4)
C01V C02D C01T 103.9(4)
C01V C02D H02G 108.6
C025 C02E H02Z 111.7
C02R C02E C025 102.7(4)
C02R C02E H02Z 111.7
C032 C02E C025 102.3(4)
C032 C02E H02Z 111.7
C032 C02E C02R 116.0(4)
C01V C02F H02H 111.4
C01V C02F H02I 111.4
C01V C02F C02W 102.0(4)
H02H C02F H02I 109.2
C02W C02F H02H 111.4
C02W C02F H02I 111.4
C01Z C02G H02S 111.2
C01Z C02G H02T 111.2
C01Z C02G C02H 102.7(4)
H02S C02G H02T 109.1
C02H C02G H02S 111.2
C02H C02G H02T 111.2
C021 C02H C02G 103.9(4)
C021 C02H H02U 111.0
C021 C02H H02V 111.0
C02G C02H H02U 111.0
C02G C02H H02V 111.0
H02U C02H H02V 109.0
O00E C02I C032 123.6(4)
O00E C02I C035 122.5(4)
C035 C02I C032 113.8(4)
C035 C02J H02 118.9
C038 C02J H02 118.9
C038 C02J C035 122.1(5)
C01B C02K H02W 120.2
C01F C02K C01B 119.5(5)
C01F C02K H02W 120.2
O00F C02L C02X 118.4(4)
C032 C02L O00F 128.0(4)
C032 C02L C02X 113.4(4)
O00D C02M H0AA 110.3
O00D C02M H 110.3
O00D C02M C02U 107.2(4)
H0AA C02M H 108.5
C02U C02M H0AA 110.3
C02U C02M H 110.3
C020 C02N H02J 109.5
C020 C02N H02K 109.5
C020 C02N H02L 109.5
H02J C02N H02K 109.5
H02J C02N H02L 109.5
H02K C02N H02L 109.5
C01O C02O H02X 109.5
C01O C02O H02Y 109.5
C01O C02O HA 109.5
H02X C02O H02Y 109.5
H02X C02O HA 109.5
H02Y C02O HA 109.5
C24 C25 H25A 109.5
C24 C25 H25B 109.5
C24 C25 H25C 109.5
H25A C25 H25B 109.5
H25A C25 H25C 109.5
H25B C25 H25C 109.5
O00F C02Q C035 120.7(4)
C033 C02Q O00F 117.7(4)
C033 C02Q C035 121.6(4)
C02E C02R H1AA 113.3
C02E C02R C030 100.7(4)
C02Z C02R C02E 115.3(4)
C02Z C02R H1AA 113.3
C02Z C02R C030 99.2(4)
C030 C02R H1AA 113.3
C033 C02S H2AA 120.4
C033 C02S C038 119.2(5)
C038 C02S H2AA 120.4
H3AA C02T HB 110.3
C02V C02T H3AA 112.8
C02V C02T HB 112.8
C037 C02T H3AA 112.8
C037 C02T HB 112.8
C037 C02T C02V 94.6(4)
C02M C02U H4AA 109.5
C02M C02U HC 109.5
C02M C02U HD 109.5
H4AA C02U HC 109.5
H4AA C02U HD 109.5
HC C02U HD 109.5
C02T C02V H5AA 114.2
C02Z C02V C02T 105.1(4)
C02Z C02V H5AA 114.2
C036 C02V C02T 99.6(4)
C036 C02V H5AA 114.2
C036 C02V C02Z 108.1(5)
C01Y C02W H02M 110.9
C01Y C02W H02N 110.9
C02F C02W C01Y 104.5(5)
C02F C02W H02M 110.9
C02F C02W H02N 110.9
H02M C02W H02N 108.9
C025 C02X H6AA 109.9
C02C C02X C025 110.9(4)
C02C C02X H6AA 109.9
C02L C02X C025 103.4(4)
C02L C02X C02C 112.6(4)
C02L C02X H6AA 109.9
C025 C02Y H7AA 113.2
C025 C02Y C030 102.4(4)
C030 C02Y H7AA 113.2
C034 C02Y C025 113.2(4)
C034 C02Y H7AA 113.2
C034 C02Y C030 100.5(4)
C02R C02Z C02V 124.9(5)
C02R C02Z H8AA 108.8
C02R C02Z C034 103.2(4)
C02V C02Z H8AA 108.8
C02V C02Z C034 101.1(4)
C034 C02Z H8AA 108.8
C02R C030 H03A 113.1
C02R C030 H03B 113.1
C02Y C030 C02R 93.3(4)
C02Y C030 H03A 113.1
C02Y C030 H03B 113.1
H03A C030 H03B 110.4
H03C C031 H03D 109.2
C036 C031 H03C 111.3
C036 C031 H03D 111.3
C037 C031 H03C 111.3
C037 C031 H03D 111.3
C037 C031 C036 102.1(4)
C02I C032 C02E 127.0(4)
C02L C032 C02E 113.8(4)
C02L C032 C02I 119.1(4)
C02Q C033 H033 119.8
C02S C033 C02Q 120.5(5)
C02S C033 H033 119.8
C02Y C034 C02Z 102.1(4)
C02Y C034 H034 109.0
C02Y C034 C037 122.6(4)
C02Z C034 H034 109.0
C037 C034 C02Z 104.1(4)
C037 C034 H034 109.0
C02J C035 C02I 122.0(4)
C02J C035 C02Q 116.4(4)
C02Q C035 C02I 121.6(4)
C02V C036 C031 104.1(5)
C02V C036 H03E 110.9
C02V C036 H03F 110.9
C031 C036 H03E 110.9
C031 C036 H03F 110.9
H03E C036 H03F 109.0
C02T C037 C031 98.8(5)
C02T C037 C034 104.5(4)
C02T C037 H037 115.2
C031 C037 C034 106.1(5)
C031 C037 H037 115.2
C034 C037 H037 115.2
C02J C038 C02S 120.1(5)
C02J C038 H038 120.0
C02S C038 H038 120.0

loop_
_geom_bond_atom_site_label_1
_geom_bond_atom_site_label_2
_geom_bond_distance
O2 C9 1.402(7)
O2 C5 1.366(6)
O1 C7 1.261(6)
O003 C013 1.221(6)
O004 C00X 1.349(6)
O004 C01S 1.370(6)
O005 C00W 1.371(6)
O005 C01D 1.384(5)
O4 C23 1.330(6)
O4 C24 1.479(6)
O007 C015 1.321(5)
O007 C01O 1.481(6)
O008 C00Z 1.341(6)
O008 C020 1.448(6)
O009 C01J 1.251(6)
O00A C015 1.204(6)
O3 C23 1.203(6)
O00C C00Z 1.196(6)
O00D C02C 1.347(6)
O00D C02M 1.457(6)
O00E C02I 1.240(6)
O00F C02L 1.346(5)
O00F C02Q 1.390(6)
C7 C6 1.476(8)
C7 C8 1.420(7)
C6 C5 1.398(7)
C6 C1 1.377(7)
O00I C02C 1.197(6)
C9 C10 1.445(7)
C9 C8 1.353(7)
C5 C4 1.390(8)
C10 H10 0.9800
C10 C23 1.504(7)
C10 C11 1.573(7)
C12 H12 0.9800
C12 C8 1.500(7)
C12 C13 1.554(7)
C12 C11 1.569(6)
C1 H1 0.9300
C1 C2 1.382(8)
C4 H4 0.9300
C4 C3 1.369(8)
C00Q C00X 1.347(6)
C00Q C013 1.460(6)
C00Q C01M 1.492(6)
C00R C013 1.499(7)
C00R C01N 1.378(7)
C00R C01S 1.405(7)
C00S H00S 0.9800
C00S C01A 1.491(7)
C00S C01G 1.585(6)
C00S C01X 1.541(6)
C00T H00T 0.9800
C00T C00X 1.471(6)
C00T C00Z 1.528(7)
C00T C01K 1.560(7)
C17 H17 0.9800
C17 C13 1.556(8)
C17 C16 1.588(7)
C17 C18 1.518(8)
C00V H00V 0.9300
C00V C01S 1.376(7)
C00V C026 1.376(7)
C00W C014 1.479(6)
C00W C01A 1.365(7)
C13 H13 0.9800
C13 C14 1.521(7)
C15 H15 0.9800
C15 C16 1.556(9)
C15 C11 1.543(7)
C15 C14 1.524(8)
C011 H011 0.9800
C011 C01M 1.563(7)
C011 C01T 1.561(8)
C011 C023 1.532(8)
C014 H014 0.9800
C014 C015 1.508(7)
C014 C01G 1.564(6)
C21 H21 0.9800
C21 C16 1.493(8)
C21 C22 1.537(8)
C21 C20 1.543(8)
C16 H16 0.9800
C2 H2 0.9300
C2 C3 1.403(8)
C019 C01D 1.407(7)
C019 C01F 1.385(7)
C019 C01J 1.471(7)
C01A C01J 1.421(6)
C01B H01B 0.9300
C01B C01E 1.376(7)
C01B C02K 1.394(8)
C18 H18 0.9800
C18 C19 1.544(9)
C18 C22 1.545(8)
C01D C01E 1.369(7)
C01E H01E 0.9300
C01F H01F 0.9300
C01F C02K 1.363(7)
C01G H01G 0.9800
C01G C027 1.542(7)
C11 H11 0.9800
C01I H01I 0.9800
C01I C01X 1.536(6)
C01I C021 1.519(7)
C01I C022 1.600(7)
C01K H01K 0.9800
C01K C01M 1.591(6)
C01K C01Q 1.545(6)
C24 H24A 0.9700
C24 H24B 0.9700
C24 C25 1.516(8)
C01M H01M 0.9800
C01N H01N 0.9300
C01N C01R 1.395(7)
C01O H01A 0.9700
C01O H01C 0.9700
C01O C02O 1.485(7)
C14 H14A 0.9700
C14 H14B 0.9700
C01Q H01Q 0.9800
C01Q C023 1.524(8)
C01Q C02D 1.567(8)
C01R H01R 0.9300
C01R C026 1.401(8)
C01T H01T 0.9800
C01T C01Y 1.489(8)
C01T C02D 1.568(7)
C19 H19A 0.9700
C19 H19B 0.9700
C19 C20 1.550(8)
C01V H01V 0.9800
C01V C02B 1.529(7)
C01V C02D 1.494(8)
C01V C02F 1.552(8)
C3 H3 0.9300
C01X H01X 0.9800
C01X C02A 1.538(7)
C01Y H01Y 0.9800
C01Y C02B 1.549(8)
C01Y C02W 1.559(8)
C01Z H01Z 0.9800
C01Z C022 1.511(7)
C01Z C028 1.569(7)
C01Z C02G 1.523(7)
C020 H02A 0.9700
C020 H02B 0.9700
C020 C02N 1.507(8)
C021 H021 0.9800
C021 C028 1.552(7)
C021 C02H 1.529(7)
C022 H022 0.9800
C022 C027 1.536(7)
C023 H02C 0.9700
C023 H02D 0.9700
C22 H22A 0.9700
C22 H22B 0.9700
C025 H025 0.9800
C025 C02E 1.612(6)
C025 C02X 1.545(7)
C025 C02Y 1.531(7)
C026 H026 0.9300
C027 H027 0.9800
C027 C02A 1.528(7)
C028 H02O 0.9700
C028 H02P 0.9700
C20 H20A 0.9700
C20 H20B 0.9700
C02A H02Q 0.9700
C02A H02R 0.9700
C02B H02E 0.9700
C02B H02F 0.9700
C02C C02X 1.531(7)
C02D H02G 0.9800
C02E H02Z 0.9800
C02E C02R 1.532(7)
C02E C032 1.482(6)
C02F H02H 0.9700
C02F H02I 0.9700
C02F C02W 1.558(9)
C02G H02S 0.9700
C02G H02T 0.9700
C02G C02H 1.558(8)
C02H H02U 0.9700
C02H H02V 0.9700
C02I C032 1.471(6)
C02I C035 1.454(6)
C02J H02 0.9300
C02J C035 1.408(7)
C02J C038 1.363(7)
C02K H02W 0.9300
C02L C02X 1.503(6)
C02L C032 1.336(7)
C02M H0AA 0.9700
C02M H 0.9700
C02M C02U 1.500(8)
C02N H02J 0.9600
C02N H02K 0.9600
C02N H02L 0.9600
C02O H02X 0.9600
C02O H02Y 0.9600
C02O HA 0.9600
C25 H25A 0.9600
C25 H25B 0.9600
C25 H25C 0.9600
C02Q C033 1.378(7)
C02Q C035 1.418(7)
C02R H1AA 0.9800
C02R C02Z 1.520(7)
C02R C030 1.555(8)
C02S H2AA 0.9300
C02S C033 1.377(7)
C02S C038 1.413(8)
C02T H3AA 0.9700
C02T HB 0.9700
C02T C02V 1.551(8)
C02T C037 1.530(8)
C02U H4AA 0.9600
C02U HC 0.9600
C02U HD 0.9600
C02V H5AA 0.9800
C02V C02Z 1.533(8)
C02V C036 1.511(8)
C02W H02M 0.9700
C02W H02N 0.9700
C02X H6AA 0.9800
C02Y H7AA 0.9800
C02Y C030 1.549(7)
C02Y C034 1.528(7)
C02Z H8AA 0.9800
C02Z C034 1.588(7)
C030 H03A 0.9700
C030 H03B 0.9700
C031 H03C 0.9700
C031 H03D 0.9700
C031 C036 1.571(8)
C031 C037 1.546(8)
C033 H033 0.9300
C034 H034 0.9800
C034 C037 1.549(8)
C036 H03E 0.9700
C036 H03F 0.9700
C037 H037 0.9800
C038 H038 0.9300

loop_
_geom_torsion_atom_site_label_1
_geom_torsion_atom_site_label_2
_geom_torsion_atom_site_label_3
_geom_torsion_atom_site_label_4
_geom_torsion
O2 C9 C10 C23 61.3(6)
O2 C9 C10 C11 -177.3(4)
O2 C9 C8 C7 1.2(7)
O2 C9 C8 C12 177.7(4)
O2 C5 C4 C3 -178.4(5)
O1 C7 C6 C5 -175.1(5)
O1 C7 C6 C1 7.0(7)
O1 C7 C8 C9 174.1(5)
O1 C7 C8 C12 -1.6(8)
O005 C00W C014 C015 61.0(5)
O005 C00W C014 C01G -178.5(4)
O005 C00W C01A C00S 178.8(4)
O005 C00W C01A C01J -0.6(7)
O005 C01D C01E C01B 180.0(4)
O00D C02C C02X C025 78.7(5)
O00D C02C C02X C02L -166.0(4)
O00E C02I C032 C02E -2.0(8)
O00E C02I C032 C02L 175.0(4)
O00E C02I C035 C02J 6.5(7)
O00E C02I C035 C02Q -176.8(4)
O00F C02L C02X C025 179.7(4)
O00F C02L C02X C02C 59.9(5)
O00F C02L C032 C02E 179.6(4)
O00F C02L C032 C02I 2.3(7)
O00F C02Q C033 C02S -178.0(4)
O00F C02Q C035 C02I 1.5(7)
O00F C02Q C035 C02J 178.4(4)
C7 C6 C5 O2 0.9(7)
C7 C6 C5 C4 -179.2(5)
C7 C6 C1 C2 178.1(5)
C6 C7 C8 C9 -4.6(7)
C6 C7 C8 C12 179.7(4)
C6 C5 C4 C3 1.7(8)
C6 C1 C2 C3 0.3(8)
O00I C02C C02X C025 -99.7(6)
O00I C02C C02X C02L 15.6(7)
C9 O2 C5 C6 -4.5(7)
C9 O2 C5 C4 175.7(4)
C9 C10 C23 O4 -166.1(4)
C9 C10 C23 O3 15.6(8)
C9 C10 C11 C12 0.7(5)
C9 C10 C11 C15 112.3(4)
C5 O2 C9 C10 178.3(4)
C5 O2 C9 C8 3.5(7)
C5 C6 C1 C2 0.2(8)
C5 C4 C3 C2 -1.1(8)
C10 C9 C8 C7 -173.7(4)
C10 C9 C8 C12 2.8(6)
C12 C13 C14 C15 56.4(5)
C8 C7 C6 C5 3.6(7)
C8 C7 C6 C1 -174.3(5)
C8 C9 C10 C23 -123.6(5)
C8 C9 C10 C11 -2.2(6)
C8 C12 C13 C17 -178.4(4)
C8 C12 C13 C14 77.0(5)
C8 C12 C11 C10 0.7(5)
C8 C12 C11 C15 -117.4(4)
C1 C6 C5 O2 178.8(4)
C1 C6 C5 C4 -1.3(7)
C1 C2 C3 C4 0.2(8)
C00R C01N C01R C026 0.5(7)
C00S C01A C01J O009 -4.1(7)
C00S C01A C01J C019 176.2(4)
C00S C01G C027 C022 -73.2(5)
C00S C01G C027 C02A 34.1(5)
C00S C01X C02A C027 57.2(4)
C00T C01K C01M C00Q 0.4(4)
C00T C01K C01M C011 -119.7(4)
C00T C01K C01Q C023 78.0(5)
C00T C01K C01Q C02D -173.6(4)
C17 C13 C14 C15 -59.1(4)
C17 C18 C19 C20 73.2(6)
C17 C18 C22 C21 -52.2(5)
C00W O005 C01D C019 -5.4(6)
C00W O005 C01D C01E 175.3(4)
C00W C014 C015 O007 -166.0(4)
C00W C014 C015 O00A 16.2(7)
C00W C014 C01G C00S 2.6(4)
C00W C014 C01G C027 113.6(4)
C00W C01A C01J O009 175.1(4)
C00W C01A C01J C019 -4.6(6)
C00X O004 C01S C00R 5.9(6)
C00X O004 C01S C00V -176.4(4)
C00X C00Q C013 O003 -175.5(4)
C00X C00Q C013 C00R 7.2(6)
C00X C00Q C01M C011 112.0(5)
C00X C00Q C01M C01K 1.1(5)
C00X C00T C00Z O008 165.0(4)
C00X C00T C00Z O00C -19.0(7)
C00X C00T C01K C01M -1.6(4)
C00X C00T C01K C01Q -111.7(4)
C13 C12 C8 C7 62.6(6)
C13 C12 C8 C9 -113.5(5)
C13 C12 C11 C10 119.3(4)
C13 C12 C11 C15 1.2(5)
C13 C17 C16 C15 -1.6(5)
C13 C17 C16 C21 128.1(4)
C13 C17 C18 C19 174.9(5)
C13 C17 C18 C22 -81.3(6)
C00Z O008 C020 C02N 175.5(5)
C00Z C00T C00X O004 -59.6(6)
C00Z C00T C00X C00Q 123.9(4)
C00Z C00T C01K C01M -124.9(4)
C00Z C00T C01K C01Q 125.0(4)
C011 C01T C01Y C02B 83.0(6)
C011 C01T C01Y C02W -174.1(5)
C011 C01T C02D C01Q 1.6(5)
C011 C01T C02D C01V -128.5(4)
C23 O4 C24 C25 -175.5(5)
C23 C10 C11 C12 124.8(4)
C23 C10 C11 C15 -123.7(4)
C013 C00Q C00X O004 -3.2(7)
C013 C00Q C00X C00T 173.1(4)
C013 C00Q C01M C011 -63.2(6)
C013 C00Q C01M C01K -174.1(4)
C013 C00R C01N C01R -178.4(4)
C013 C00R C01S O004 -1.5(7)
C013 C00R C01S C00V -179.1(4)
C014 C00W C01A C00S 6.3(5)
C014 C00W C01A C01J -173.1(4)
C014 C01G C027 C022 173.7(4)
C014 C01G C027 C02A -79.0(4)
C015 O007 C01O C02O -176.1(4)
C015 C014 C01G C00S 124.4(4)
C015 C014 C01G C027 -124.5(4)
C16 C17 C13 C12 -68.4(5)
C16 C17 C13 C14 37.3(5)
C16 C17 C18 C19 -68.4(5)
C16 C17 C18 C22 35.4(5)
C16 C15 C11 C10 174.1(4)
C16 C15 C11 C12 -72.4(5)
C16 C15 C14 C13 58.8(5)
C16 C21 C22 C18 50.9(5)
C16 C21 C20 C19 -70.2(5)
C019 C01D C01E C01B 0.6(7)
C019 C01F C02K C01B 3.1(8)
C01A C00S C01G C014 0.6(5)
C01A C00S C01G C027 -116.8(4)
C01A C00S C01X C01I -179.0(4)
C01A C00S C01X C02A 76.9(4)
C01A C00W C014 C015 -126.1(4)
C01A C00W C014 C01G -5.6(5)
C18 C17 C13 C12 48.2(6)
C18 C17 C13 C14 153.9(5)
C18 C17 C16 C15 -132.9(4)
C18 C17 C16 C21 -3.2(5)
C18 C19 C20 C21 -3.3(6)
C01D O005 C00W C014 178.1(4)
C01D O005 C00W C01A 5.8(6)
C01D C019 C01F C02K -0.8(7)
C01D C019 C01J O009 -174.9(4)
C01D C019 C01J C01A 4.8(6)
C01E C01B C02K C01F -3.6(8)
C01F C019 C01D O005 179.6(4)
C01F C019 C01D C01E -1.1(7)
C01F C019 C01J O009 5.7(7)
C01F C019 C01J C01A -174.6(4)
C01G C00S C01A C00W -4.0(5)
C01G C00S C01A C01J 175.3(4)
C01G C00S C01X C01I 67.6(5)
C01G C00S C01X C02A -36.5(4)
C01G C014 C015 O007 78.6(5)
C01G C014 C015 O00A -99.2(5)
C01G C027 C02A C01X -56.4(4)
C11 C10 C23 O4 77.5(5)
C11 C10 C23 O3 -100.9(6)
C11 C12 C8 C7 174.1(5)
C11 C12 C8 C9 -2.0(5)
C11 C12 C13 C17 68.7(5)
C11 C12 C13 C14 -35.8(5)
C11 C15 C16 C17 72.3(5)
C11 C15 C16 C21 -42.7(6)
C11 C15 C14 C13 -56.0(5)
C01I C01X C02A C027 -57.9(4)
C01I C021 C028 C01Z -53.6(4)
C01I C021 C02H C02G 73.1(5)
C01I C022 C027 C01G 71.4(5)
C01I C022 C027 C02A -35.9(4)
C01J C019 C01D O005 0.1(7)
C01J C019 C01D C01E 179.5(4)
C01J C019 C01F C02K 178.6(5)
C01K C00T C00X O004 179.0(4)
C01K C00T C00X C00Q 2.5(5)
C01K C00T C00Z O008 -77.3(5)
C01K C00T C00Z O00C 98.7(6)
C01K C01Q C023 C011 58.5(5)
C01K C01Q C02D C01T -73.7(5)
C01K C01Q C02D C01V 42.3(6)
C24 O4 C23 O3 2.3(8)
C24 O4 C23 C10 -176.1(4)
C01M C00Q C00X O004 -178.7(4)
C01M C00Q C00X C00T -2.4(5)
C01M C00Q C013 O003 -0.7(7)
C01M C00Q C013 C00R -178.0(4)
C01M C011 C01T C01Y -47.7(7)
C01M C011 C01T C02D 68.6(5)
C01M C011 C023 C01Q -58.6(4)
C01M C01K C01Q C023 -34.9(5)
C01M C01K C01Q C02D 73.4(5)
C01N C00R C013 O003 -3.7(7)
C01N C00R C013 C00Q 173.7(4)
C01N C00R C01S O004 179.9(4)
C01N C00R C01S C00V 2.2(7)
C01N C01R C026 C00V -3.9(8)
C01O O007 C015 O00A 3.9(7)
C01O O007 C015 C014 -174.0(4)
C14 C15 C16 C17 -34.8(5)
C14 C15 C16 C21 -149.7(5)
C14 C15 C11 C10 -79.6(5)
C14 C15 C11 C12 33.9(5)
C01Q C01K C01M C00Q 118.1(4)
C01Q C01K C01M C011 -2.0(5)
C01S O004 C00X C00Q -3.7(6)
C01S O004 C00X C00T -179.8(4)
C01S C00R C013 O003 177.6(4)
C01S C00R C013 C00Q -4.9(6)
C01S C00R C01N C01R 0.3(7)
C01S C00V C026 C01R 6.4(8)
C01T C011 C01M C00Q -179.4(4)
C01T C011 C01M C01K -68.4(5)
C01T C011 C023 C01Q 57.4(4)
C01T C01Y C02B C01V 50.3(5)
C01T C01Y C02W C02F -73.0(6)
C19 C18 C22 C21 57.1(5)
C01V C02F C02W C01Y 2.1(6)
C01X C00S C01A C00W -115.7(4)
C01X C00S C01A C01J 63.6(6)
C01X C00S C01G C014 119.2(4)
C01X C00S C01G C027 1.7(5)
C01X C01I C021 C028 -81.0(5)
C01X C01I C021 C02H 173.8(4)
C01X C01I C022 C01Z 129.1(4)
C01X C01I C022 C027 -0.5(5)
C01Y C01T C02D C01Q 131.9(4)
C01Y C01T C02D C01V 1.8(5)
C01Z C022 C027 C01G -42.5(6)
C01Z C022 C027 C02A -149.8(4)
C01Z C02G C02H C021 -2.9(6)
C020 O008 C00Z O00C -1.3(7)
C020 O008 C00Z C00T 174.7(4)
C021 C01I C01X C00S 48.6(6)
C021 C01I C01X C02A 153.8(4)
C021 C01I C022 C01Z -4.0(5)
C021 C01I C022 C027 -133.6(4)
C022 C01I C01X C00S -69.0(5)
C022 C01I C01X C02A 36.1(4)
C022 C01I C021 C028 37.5(4)
C022 C01I C021 C02H -67.7(5)
C022 C01Z C028 C021 51.2(4)
C022 C01Z C02G C02H -70.0(5)
C022 C027 C02A C01X 59.2(4)
C023 C011 C01M C00Q -73.1(5)
C023 C011 C01M C01K 37.8(4)
C023 C011 C01T C01Y -153.3(5)
C023 C011 C01T C02D -37.0(5)
C023 C01Q C02D C01T 34.7(5)
C023 C01Q C02D C01V 150.6(5)
C22 C21 C16 C17 -30.5(5)
C22 C21 C16 C15 83.7(6)
C22 C21 C20 C19 39.1(6)
C22 C18 C19 C20 -33.5(6)
C025 C02E C02R C02Z 67.8(5)
C025 C02E C02R C030 -37.9(4)
C025 C02E C032 C02I 175.0(4)
C025 C02E C032 C02L -2.1(5)
C025 C02Y C030 C02R -57.8(4)
C025 C02Y C034 C02Z 72.6(5)
C025 C02Y C034 C037 -43.1(6)
C026 C00V C01S O004 176.7(4)
C026 C00V C01S C00R -5.6(7)
C028 C01Z C022 C01I -30.5(5)
C028 C01Z C022 C027 82.5(5)
C028 C01Z C02G C02H 39.8(5)
C028 C021 C02H C02G -35.6(5)
C20 C21 C16 C17 74.3(5)
C20 C21 C16 C15 -171.4(5)
C20 C21 C22 C18 -59.6(5)
C02B C01V C02D C01Q -84.2(6)
C02B C01V C02D C01T 30.7(5)
C02B C01V C02F C02W -38.7(5)
C02B C01Y C02W C02F 34.5(6)
C02C O00D C02M C02U -176.1(4)
C02D C01Q C023 C011 -57.0(4)
C02D C01T C01Y C02B -33.3(5)
C02D C01T C01Y C02W 69.7(5)
C02D C01V C02B C01Y -49.1(5)
C02D C01V C02F C02W 70.0(5)
C02E C025 C02X C02C 124.0(4)
C02E C025 C02X C02L 3.2(5)
C02E C025 C02Y C030 35.3(5)
C02E C025 C02Y C034 -72.0(5)
C02E C02R C02Z C02V 46.1(7)
C02E C02R C02Z C034 -67.8(5)
C02E C02R C030 C02Y 58.3(4)
C02F C01V C02B C01Y 60.5(5)
C02F C01V C02D C01Q 171.2(5)
C02F C01V C02D C01T -73.8(5)
C02G C01Z C022 C01I 74.4(5)
C02G C01Z C022 C027 -172.6(4)
C02G C01Z C028 C021 -60.8(4)
C02H C021 C028 C01Z 58.6(4)
C02K C01B C01E C01D 1.7(8)
C02L O00F C02Q C033 175.8(4)
C02L O00F C02Q C035 -5.2(6)
C02M O00D C02C O00I 4.9(7)
C02M O00D C02C C02X -173.5(4)
C02Q O00F C02L C02X 178.3(4)
C02Q O00F C02L C032 3.4(7)
C02R C02E C032 C02I 64.1(6)
C02R C02E C032 C02L -113.0(5)
C02R C02Z C034 C02Y -2.0(5)
C02R C02Z C034 C037 126.5(4)
C02T C02V C02Z C02R -78.9(6)
C02T C02V C02Z C034 35.9(5)
C02T C02V C036 C031 -34.5(6)
C02V C02T C037 C031 -59.5(5)
C02V C02T C037 C034 49.7(5)
C02V C02Z C034 C02Y -132.2(4)
C02V C02Z C034 C037 -3.7(5)
C02W C01Y C02B C01V -58.0(5)
C02X C025 C02E C02R 119.7(4)
C02X C025 C02E C032 -0.9(5)
C02X C025 C02Y C030 -78.5(5)
C02X C025 C02Y C034 174.2(4)
C02X C02L C032 C02E 4.5(6)
C02X C02L C032 C02I -172.8(4)
C02Y C025 C02E C02R 1.8(4)
C02Y C025 C02E C032 -118.8(4)
C02Y C025 C02X C02C -125.5(4)
C02Y C025 C02X C02L 113.6(4)
C02Y C034 C037 C02T 84.8(6)
C02Y C034 C037 C031 -171.4(5)
C02Z C02R C030 C02Y -59.8(4)
C02Z C02V C036 C031 74.9(6)
C02Z C034 C037 C02T -29.9(5)
C02Z C034 C037 C031 73.9(5)
C030 C02R C02Z C02V 152.7(5)
C030 C02R C02Z C034 38.8(5)
C030 C02Y C034 C02Z -35.8(5)
C030 C02Y C034 C037 -151.5(5)
C032 C02E C02R C02Z 178.4(4)
C032 C02E C02R C030 72.8(5)
C032 C02I C035 C02J -172.9(4)
C032 C02I C035 C02Q 3.9(6)
C032 C02L C02X C025 -4.7(5)
C032 C02L C02X C02C -124.5(5)
C033 C02Q C035 C02I -179.5(5)
C033 C02Q C035 C02J -2.6(7)
C033 C02S C038 C02J 1.9(8)
C034 C02Y C030 C02R 59.0(4)
C035 C02I C032 C02E 177.4(4)
C035 C02I C032 C02L -5.7(6)
C035 C02J C038 C02S -1.7(8)
C035 C02Q C033 C02S 3.0(8)
C036 C02V C02Z C02R 175.4(5)
C036 C02V C02Z C034 -69.7(5)
C036 C031 C037 C02T 38.7(5)
C036 C031 C037 C034 -69.3(5)
C037 C02T C02V C02Z -53.4(5)
C037 C02T C02V C036 58.4(5)
C037 C031 C036 C02V -2.2(6)
C038 C02J C035 C02I 178.9(5)
C038 C02J C035 C02Q 2.0(7)
C038 C02S C033 C02Q -2.5(8)
